data_8102809
loop_
_publ_author_name
'Carmen Froschauer'
'Christian Himmer'
'Klaus Wurst'
'Gerhard Laus'
'Herwig Schottenberger'

_publ_section_title
;
 Crystal structure of sodium O,Se-dimethyl selenophosphate, C2H6NaO3PSe
;
_journal_issue 3
_journal_name_full 'Zeitschrift f\"ur Kristallographie - New Crystal Structures'
_journal_page_first 569
_journal_volume 225
_journal_year 2010
_chemical_formula_sum 'C2 H6 Na O3 P Se'
_chemical_formula_weight 210.99
_chemical_name_systematic
; 
sodium O,Se-dimethyl selenophosphate, C~2~H~6~NaO~3~PSe
;
_space_group_IT_number 14
_symmetry_cell_setting monoclinic
_symmetry_space_group_name_Hall '-P 2ybc'
_symmetry_space_group_name_H-M 'P 1 21/c 1'
_atom_sites_solution_hydrogens geom
_atom_sites_solution_primary direct
_atom_sites_solution_secondary difmap
_audit_creation_method SHELXL-97
_cell_angle_alpha 90.00
_cell_angle_beta 94.542(2)
_cell_angle_gamma 90.00
_cell_formula_units_Z 4
_cell_length_a 10.7676(6)
_cell_length_b 9.4279(4)
_cell_length_c 6.73510(10)
_cell_measurement_reflns_used 32838
_cell_measurement_temperature 233(2)
_cell_measurement_theta_max 27.5
_cell_measurement_theta_min 1.0
_cell_volume 681.57(5)
_computing_data_collection COLLECT
_computing_data_reduction 'DENZO and SCALEPACK'
_computing_structure_refinement 'SHELXL-97 (Sheldrick, 1997)'
_computing_structure_solution 'SHELXS-97 (Sheldrick, 1990)'
_diffrn_ambient_temperature 233(2)
_diffrn_measured_fraction_theta_full 0.987
_diffrn_measured_fraction_theta_max 0.987
_diffrn_measurement_device_type 'Nonius KappaCCD'
_diffrn_measurement_method 'phi- and omega-scans'
_diffrn_radiation_monochromator graphite
_diffrn_radiation_source 'fine-focus sealed tube'
_diffrn_radiation_type MoK\a
_diffrn_radiation_wavelength 0.71073
_diffrn_reflns_av_R_equivalents 0.0327
_diffrn_reflns_av_sigmaI/netI 0.0267
_diffrn_reflns_limit_h_max 13
_diffrn_reflns_limit_h_min -13
_diffrn_reflns_limit_k_max 12
_diffrn_reflns_limit_k_min -12
_diffrn_reflns_limit_l_max 7
_diffrn_reflns_limit_l_min -8
_diffrn_reflns_number 4831
_diffrn_reflns_theta_full 27.00
_diffrn_reflns_theta_max 27.00
_diffrn_reflns_theta_min 1.90
_diffrn_standards_number 0
_exptl_absorpt_coefficient_mu 5.728
_exptl_absorpt_correction_type none
_exptl_crystal_colour colorless
_exptl_crystal_density_diffrn 2.056
_exptl_crystal_density_method 'not measured'
_exptl_crystal_description plate
_exptl_crystal_F_000 408
_exptl_crystal_size_max 0.28
_exptl_crystal_size_mid 0.12
_exptl_crystal_size_min 0.03
_refine_diff_density_max 0.770
_refine_diff_density_min -0.445
_refine_diff_density_rms 0.097
_refine_ls_extinction_method none
_refine_ls_goodness_of_fit_ref 1.074
_refine_ls_hydrogen_treatment constr
_refine_ls_matrix_type full
_refine_ls_number_parameters 75
_refine_ls_number_reflns 1471
_refine_ls_number_restraints 0
_refine_ls_restrained_S_all 1.074
_refine_ls_R_factor_all 0.0330
_refine_ls_R_factor_gt 0.0300
_refine_ls_shift/su_max 0.013
_refine_ls_shift/su_mean 0.000
_refine_ls_structure_factor_coef Fsqd
_refine_ls_weighting_details 'calc w=1/[\s^2^(Fo^2^)+(0.0447P)^2^+0.5277P] where P=(Fo^2^+2Fc^2^)/3'
_refine_ls_weighting_scheme calc
_refine_ls_wR_factor_gt 0.0784
_refine_ls_wR_factor_ref 0.0797
_reflns_number_gt 1356
_reflns_number_total 1471
_reflns_threshold_expression >2sigma(I)
_cod_data_source_file 1267-3128.cff
_cod_data_source_block s318
_cod_original_sg_symbol_H-M P21/c
_cod_database_code 8102809

loop_
_symmetry_equiv_pos_as_xyz
'x, y, z'
'-x, y+1/2, -z+1/2'
'-x, -y, -z'
'x, -y-1/2, z-1/2'

loop_
_atom_site_label
_atom_site_type_symbol
_atom_site_fract_x
_atom_site_fract_y
_atom_site_fract_z
_atom_site_U_iso_or_equiv
_atom_site_adp_type
_atom_site_occupancy
_atom_site_symmetry_multiplicity
_atom_site_calc_flag
_atom_site_refinement_flags
_atom_site_disorder_assembly
_atom_site_disorder_group
Na1 Na 0.51967(10) 0.23908(10) 0.44219(15) 0.0270(2) Uani 1 1 d . . .
Se1 Se 0.14663(3) 0.06141(3) 0.26413(5) 0.03640(14) Uani 1 1 d . . .
P1 P 0.33710(6) 0.00993(7) 0.17916(10) 0.02185(17) Uani 1 1 d . . .
O1 O 0.40075(18) 0.1494(2) 0.1675(3) 0.0298(4) Uani 1 1 d . . .
O2 O 0.39627(18) -0.1044(2) 0.3077(3) 0.0322(4) Uani 1 1 d . . .
O3 O 0.31796(19) -0.06487(19) -0.0343(3) 0.0305(4) Uani 1 1 d . . .
C1 C 0.0872(3) -0.1323(4) 0.2846(6) 0.0513(9) Uani 1 1 d . . .
H1A H 0.0640 -0.1691 0.1524 0.077 Uiso 1 1 calc R . .
H1B H 0.0153 -0.1338 0.3627 0.077 Uiso 1 1 calc R . .
H1C H 0.1528 -0.1907 0.3490 0.077 Uiso 1 1 calc R . .
C2 C 0.2672(3) 0.0111(4) -0.2065(4) 0.0419(7) Uani 1 1 d . . .
H2A H 0.2696 0.1121 -0.1790 0.063 Uiso 1 1 calc R . .
H2B H 0.1817 -0.0182 -0.2389 0.063 Uiso 1 1 calc R . .
H2C H 0.3161 -0.0091 -0.3181 0.063 Uiso 1 1 calc R . .

loop_
_atom_site_aniso_label
_atom_site_aniso_U_11
_atom_site_aniso_U_22
_atom_site_aniso_U_33
_atom_site_aniso_U_23
_atom_site_aniso_U_13
_atom_site_aniso_U_12
Na1 0.0344(6) 0.0254(5) 0.0209(5) 0.0023(4) 0.0005(4) 0.0012(4)
Se1 0.0310(2) 0.0347(2) 0.0448(2) 0.00121(12) 0.01063(14) 0.00721(11)
P1 0.0237(3) 0.0196(3) 0.0221(3) 0.0011(2) 0.0010(2) 0.0013(2)
O1 0.0357(10) 0.0260(9) 0.0281(10) -0.0011(7) 0.0037(8) -0.0063(8)
O2 0.0337(11) 0.0299(9) 0.0325(11) 0.0097(8) -0.0006(8) 0.0069(8)
O3 0.0380(11) 0.0266(9) 0.0263(10) -0.0047(7) -0.0008(8) 0.0040(8)
C1 0.0444(19) 0.0476(19) 0.064(2) 0.0016(17) 0.0148(17) -0.0125(16)
C2 0.053(2) 0.0482(17) 0.0226(15) 0.0026(13) -0.0068(14) -0.0022(15)

loop_
_atom_type_symbol
_atom_type_description
_atom_type_scat_dispersion_real
_atom_type_scat_dispersion_imag
_atom_type_scat_source
C C 0.0033 0.0016 'International Tables Vol C Tables 4.2.6.8 and 6.1.1.4'
H H 0.0000 0.0000 'International Tables Vol C Tables 4.2.6.8 and 6.1.1.4'
O O 0.0106 0.0060 'International Tables Vol C Tables 4.2.6.8 and 6.1.1.4'
Na Na 0.0362 0.0249 'International Tables Vol C Tables 4.2.6.8 and 6.1.1.4'
P P 0.1023 0.0942 'International Tables Vol C Tables 4.2.6.8 and 6.1.1.4'
Se Se -0.0929 2.2259 'International Tables Vol C Tables 4.2.6.8 and 6.1.1.4'

loop_
_geom_angle_atom_site_label_1
_geom_angle_atom_site_label_2
_geom_angle_atom_site_label_3
_geom_angle
_geom_angle_site_symmetry_1
_geom_angle_site_symmetry_3
_geom_angle_publ_flag
O2 Na1 O1 88.64(8) 3_656 4_566 ?
O2 Na1 O1 123.77(8) 3_656 . ?
O1 Na1 O1 112.87(10) 4_566 . ?
O2 Na1 O2 134.76(11) 3_656 2_655 ?
O1 Na1 O2 115.33(8) 4_566 2_655 ?
O1 Na1 O2 83.31(7) . 2_655 ?
O2 Na1 O3 89.98(8) 3_656 2_655 ?
O1 Na1 O3 85.21(7) 4_566 2_655 ?
O1 Na1 O3 140.41(8) . 2_655 ?
O2 Na1 O3 57.16(7) 2_655 2_655 ?
C1 Se1 P1 97.38(11) . . ?
O1 P1 O2 119.42(12) . . ?
O1 P1 O3 111.67(11) . . ?
O2 P1 O3 102.80(11) . . ?
O1 P1 Se1 104.99(8) . . ?
O2 P1 Se1 111.58(9) . . ?
O3 P1 Se1 105.74(8) . . ?
P1 O1 Na1 135.84(12) . 4_565 ?
P1 O1 Na1 120.45(11) . . ?
Na1 O1 Na1 93.32(7) 4_565 . ?
P1 O2 Na1 166.57(14) . 3_656 ?
P1 O2 Na1 101.49(10) . 2_645 ?
Na1 O2 Na1 91.46(7) 3_656 2_645 ?
C2 O3 P1 121.35(18) . . ?
C2 O3 Na1 139.31(19) . 2_645 ?
P1 O3 Na1 93.60(9) . 2_645 ?

loop_
_geom_bond_atom_site_label_1
_geom_bond_atom_site_label_2
_geom_bond_distance
_geom_bond_site_symmetry_2
_geom_bond_publ_flag
Na1 O2 2.243(2) 3_656 ?
Na1 O1 2.314(2) 4_566 ?
Na1 O1 2.324(2) . ?
Na1 O2 2.464(2) 2_655 ?
Na1 O3 2.586(2) 2_655 ?
Se1 C1 1.943(3) . ?
Se1 P1 2.2261(7) . ?
P1 O1 1.4873(19) . ?
P1 O2 1.493(2) . ?
P1 O3 1.600(2) . ?
O3 C2 1.434(4) . ?
